data_7224366
loop_
_publ_author_name
'Ghasempour, Hosein'
'Azhdari Tehrani, Alireza'
'Morsali, Ali'
'Wang, Jun'
'Junk, Peter C.'

_publ_section_title
;
 Two pillared metal--organic frameworks comprising a long pillar ligand
 used as fluorescent sensors for nitrobenzene and heterogeneous catalysts
 for the Knoevenagel condensation reaction
;
_journal_issue 14
_journal_name_full CrystEngComm
_journal_page_first 2463
_journal_paper_doi 10.1039/C6CE00108D
_journal_volume 18
_journal_year 2016
_chemical_formula_moiety '0.25(C128 H88 N20 O16 Zn4), 0.5(C3 H7 N O)'
_chemical_formula_sum 'C38 H37 N7 O6 Zn'
_chemical_formula_weight 753.11
_space_group_crystal_system monoclinic
_space_group_IT_number 14
_space_group_name_Hall '-P 2ybc'
_space_group_name_H-M_alt 'P 1 21/c 1'
_symmetry_space_group_name_Hall '-P 2ybc'
_symmetry_space_group_name_H-M 'P 1 21/c 1'
_atom_sites_solution_hydrogens geom
_audit_creation_date 2016-02-23
_audit_creation_method
;
Olex2 1.2
(compiled 2016.02.19 svn.r3266 for OlexSys, GUI svn.r5155)
;
_audit_update_record
;
2016-02-23 deposited with the CCDC.
2016-02-23 downloaded from the CCDC.
;
_cell_angle_alpha 90
_cell_angle_beta 100.99(3)
_cell_angle_gamma 90
_cell_formula_units_Z 8
_cell_length_a 24.282(5)
_cell_length_b 19.029(4)
_cell_length_c 16.190(3)
_cell_measurement_reflns_used 62905
_cell_measurement_temperature 100(2)
_cell_measurement_theta_max 27.954
_cell_measurement_theta_min 1.369
_cell_volume 7344(3)
_computing_cell_refinement 'XDS (Kabsch, 1993)'
_computing_data_collection 'BluIce (McPhillips, 2002)'
_computing_data_reduction 'XDS (Kabsch, 1993)'
_computing_molecular_graphics 'X-Seed (Barbour, 2001)'
_computing_publication_material 'CIFTAB (Sheldrick, 1997)'
_computing_structure_refinement 'SHELXL-2014 (Sheldrick, 2014)'
_computing_structure_solution 'SHELXS-97 (Sheldrick, 1997)'
_diffrn_ambient_temperature 100(2)
_diffrn_measured_fraction_theta_full 0.984
_diffrn_measured_fraction_theta_max 0.979
_diffrn_measurement_device_type 'ADSC Quantum 210r'
_diffrn_measurement_method 'Phi Scan'
_diffrn_radiation_monochromator 'Silicon Double Crystal'
_diffrn_radiation_type Synchrotron
_diffrn_radiation_wavelength 0.71073
_diffrn_reflns_av_R_equivalents 0.0600
_diffrn_reflns_av_unetI/netI 0.0387
_diffrn_reflns_Laue_measured_fraction_full 0.984
_diffrn_reflns_Laue_measured_fraction_max 0.979
_diffrn_reflns_limit_h_max 31
_diffrn_reflns_limit_h_min -31
_diffrn_reflns_limit_k_max 24
_diffrn_reflns_limit_k_min -22
_diffrn_reflns_limit_l_max 21
_diffrn_reflns_limit_l_min -21
_diffrn_reflns_number 61034
_diffrn_reflns_point_group_measured_fraction_full 0.984
_diffrn_reflns_point_group_measured_fraction_max 0.979
_diffrn_reflns_theta_full 25.242
_diffrn_reflns_theta_max 27.499
_diffrn_reflns_theta_min 1.369
_diffrn_source 'MX1 Beamline Australian Synchrotron'
_diffrn_standards_number 0
_exptl_absorpt_coefficient_mu 0.725
_exptl_absorpt_correction_type multi-scan
_exptl_absorpt_process_details 'XDS(Kabsch, 1993)'
_exptl_crystal_colour colorless
_exptl_crystal_density_diffrn 1.362
_exptl_crystal_density_method 'not measured'
_exptl_crystal_description prism
_exptl_crystal_F_000 3136
_exptl_crystal_size_max 0.12
_exptl_crystal_size_mid 0.06
_exptl_crystal_size_min 0.04
_platon_squeeze_details
;
 The unit cell contains 16 DMF molecules and 12 of them have been 
 treated as a diffuse contribution to the overall scattering without 
 specific atom positions by SQUEEZE/PLATON.

 Ref: Spek, A.L. (1990), Acta Cryst. A46, C-34;
 Spek, A.L. (2009), Acta Cryst. D65, 148-155
;
_refine_diff_density_max 1.669
_refine_diff_density_min -1.676
_refine_diff_density_rms 0.117
_refine_ls_extinction_coef 0.0060(7)
_refine_ls_extinction_expression Fc^*^=kFc[1+0.001xFc^2^\l^3^/sin(2\q)]^-1/4^
_refine_ls_extinction_method SHELXL
_refine_ls_goodness_of_fit_ref 1.066
_refine_ls_hydrogen_treatment constr
_refine_ls_matrix_type full
_refine_ls_number_parameters 843
_refine_ls_number_reflns 16518
_refine_ls_number_restraints 212
_refine_ls_restrained_S_all 1.084
_refine_ls_R_factor_all 0.1160
_refine_ls_R_factor_gt 0.1046
_refine_ls_shift/su_max 0.001
_refine_ls_shift/su_mean 0.000
_refine_ls_structure_factor_coef Fsqd
_refine_ls_weighting_details 'w=1/[\s^2^(Fo^2^)+(0.0969P)^2^+32.1625P] where P=(Fo^2^+2Fc^2^)/3'
_refine_ls_weighting_scheme calc
_refine_ls_wR_factor_gt 0.2586
_refine_ls_wR_factor_ref 0.2651
_reflns_Friedel_coverage 0.000
_reflns_number_gt 13498
_reflns_number_total 16518
_reflns_threshold_expression 'I > 2\s(I)'
_cod_data_source_file c6ce00108d2.cif
_cod_data_source_block CpdTMU-25
_cod_depositor_comments
;
The following automatic conversions were performed:

'_exptl_absorpt_correction_type' value 'Multi-Scan' changed to
'multi-scan' according to
/usr/data/users/saulius/crontab/automatic-downloads/rss-feeds/RSC/lib/dictionaries/cif_core.dic
dictionary named 'cif_core.dic' version 2.4.2 from 2011-04-26.

Automatic conversion script
Id: cif_fix_values 4268 2015-11-12 08:31:59Z antanas 

 Adding full bibliography for 7224366--7224367.cif.
;
_cod_database_code 7224366
_shelxl_version_number 2014/6
_shelx_space_group_comment
;
The symmetry employed for this shelxl refinement is uniquely defined
by the following loop, which should always be used as a source of
symmetry information in preference to the above space-group names.
They are only intended as comments.
;
_shelx_estimated_absorpt_t_max 0.972
_shelx_estimated_absorpt_t_min 0.918
_olex2_refinement_description
;
1. Fixed Uiso
 At 1.2 times of:
  All C(H) groups, All N(H,H) groups
 At 1.5 times of:
  All C(H,H,H) groups
2. Restrained distances
 C53-C54 = C54-C55 = C55-C56 = C56-C57 = C57-C58 = C58-C53
 1.39 with sigma of 0.02
 C59-C60 = N8-C47 = N9-C56
 1.5 with sigma of 0.02
 N9-C59
 1.32 with sigma of 0.02
 N9-C55 \\sim N9-C57
 with sigma of 0.02
3. Restrained planarity
 C53, C54, C55, C56, C57, C58
 with sigma of 0.1
4. Uiso/Uaniso restraints and constraints
O9 \\sim N11 \\sim C100 \\sim C101 \\sim C102: within 2A with sigma of 0.02 and
sigma for terminal atoms of 0.04
N8 \\sim C46 \\sim C47 \\sim C48 \\sim C49 \\sim C50 \\sim C51 \\sim C52 \\sim
C53: within 2A with sigma of 0.02 and sigma for terminal atoms of 0.04
N9 \\sim C53 \\sim C54 \\sim C55 \\sim C56 \\sim C57 \\sim C58 \\sim C59 \\sim
C60: within 2A with sigma of 0.02 and sigma for terminal atoms of 0.04
C59 \\sim C60: within 2A with sigma of 0.02 and sigma for terminal atoms of 0.04
N5 \\sim C29 \\sim C30 \\sim C31 \\sim C32 \\sim C33 \\sim C34: within 2A with
sigma of 0.02 and sigma for terminal atoms of 0.04
Uanis(C54) \\sim Ueq: with sigma of 0.01 and sigma for terminal atoms of 0.02
Uanis(N9) \\sim Ueq, Uanis(C201) \\sim Ueq, Uanis(C202) \\sim Ueq: with sigma
of 0.03 and sigma for terminal atoms of 0.06
Uanis(C51) = Uanis(C52)
Uanis(C55) = Uanis(C53)
5. Others
 Sof(N1A)=Sof(H1AA)=Sof(H1AB)=Sof(H3)=1-FVAR(1)
 Sof(N1)=Sof(H1A)=Sof(H1B)=Sof(H4)=FVAR(1)
 Sof(N2A)=Sof(H2AA)=Sof(H2AB)=Sof(H11)=1-FVAR(2)
 Sof(N2)=Sof(H2A)=Sof(H2B)=Sof(H12)=FVAR(2)
 Sof(C200)=Sof(H200)=Sof(C201)=Sof(H20A)=Sof(H20B)=Sof(H20C)=Sof(C202)=
 Sof(H20D)=Sof(H20E)=Sof(H20F)=1-FVAR(3)
 Sof(C100)=Sof(H100)=Sof(C101)=Sof(H10A)=Sof(H10B)=Sof(H10C)=Sof(C102)=
 Sof(H10D)=Sof(H10E)=Sof(H10F)=FVAR(3)
6.a Aromatic/amide H refined with riding coordinates:
 C3(H3), C4(H4), C6(H6), C7(H7), C11(H11), C12(H12), C14(H14), C15(H15),
 C17(H17), C18(H18), C20(H20), C21(H21), C22(H22), C24(H24), C25(H25), C27(H27),
  C28(H28), C30(H30), C31(H31), C33(H33), C34(H34), C35(H35), C37(H37),
 C38(H38), C39(H39), C40(H40), C41(H41), C42(H42), C44(H44), C45(H45), C48(H48),
  C49(H49), C51(H51), C52(H52), C54(H54), C55(H55), C57(H57), C58(H58),
 C61(H61), C62(H62), C63(H63), C64(H64), C100(H100), C200(H200)
6.b X=CH2 refined with riding coordinates:
 N1(H1A,H1B), N1A(H1AA,H1AB), N2(H2A,H2B), N2A(H2AA,H2AB)
6.c Idealised Me refined as rotating group:
 C101(H10A,H10B,H10C), C102(H10D,H10E,H10F), C201(H20A,H20B,H20C), C202(H20D,
 H20E,H20F)
;
_olex2_submission_special_instructions 'No special instructions were received'

loop_
_space_group_symop_operation_xyz
'x, y, z'
'-x, y+1/2, -z+1/2'
'-x, -y, -z'
'x, -y-1/2, z-1/2'

loop_
_atom_site_label
_atom_site_type_symbol
_atom_site_fract_x
_atom_site_fract_y
_atom_site_fract_z
_atom_site_U_iso_or_equiv
_atom_site_adp_type
_atom_site_occupancy
_atom_site_site_symmetry_order
_atom_site_calc_flag
_atom_site_refinement_flags_posn
_atom_site_refinement_flags_adp
_atom_site_refinement_flags_occupancy
_atom_site_disorder_assembly
_atom_site_disorder_group
Zn1 Zn 0.64911(2) 0.55516(3) 0.66477(3) 0.03328(18) Uani 1 1 d . . . . .
Zn2 Zn 0.63598(2) 1.05488(3) 0.35681(3) 0.03292(18) Uani 1 1 d . . . . .
O1 O 0.64662(19) 0.6487(2) 0.6113(3) 0.0599(11) Uani 1 1 d . . . . .
O2 O 0.6519(2) 0.5826(2) 0.5011(3) 0.0702(14) Uani 1 1 d . . . . .
O3 O 0.63922(16) 0.95522(18) 0.3918(2) 0.0439(8) Uani 1 1 d . . . . .
O4 O 0.66052(17) 0.9023(2) 0.2796(2) 0.0475(9) Uani 1 1 d . . . . .
O5 O 0.65023(17) 0.45576(18) 0.6323(2) 0.0458(9) Uani 1 1 d . . . . .
O6 O 0.62336(16) 0.40252(18) 0.7410(2) 0.0412(8) Uani 1 1 d . . . . .
O7 O 0.6361(2) 0.0831(2) 0.5199(3) 0.0631(12) Uani 1 1 d . . . . .
O8 O 0.64144(18) 0.1496(2) 0.4097(3) 0.0581(11) Uani 1 1 d . . . . .
N1 N 0.6602(8) 0.6486(8) 0.3624(10) 0.084(6) Uani 0.405(13) 1 d . . P A 1
H1A H 0.6633 0.6084 0.3898 0.101 Uiso 0.405(13) 1 calc R . P A 1
H1B H 0.6611 0.6494 0.3084 0.101 Uiso 0.405(13) 1 calc R . P A 1
N1A N 0.6539(4) 0.7578(4) 0.2696(5) 0.061(3) Uani 0.595(13) 1 d . . P A 2
H1AA H 0.6524 0.7938 0.2351 0.073 Uiso 0.595(13) 1 calc R . P A 2
H1AB H 0.6549 0.7147 0.2502 0.073 Uiso 0.595(13) 1 calc R . P A 2
N2 N 0.6289(4) 0.2587(4) 0.7503(5) 0.051(3) Uani 0.596(13) 1 d . . P B 1
H2A H 0.6304 0.2950 0.7843 0.061 Uiso 0.596(13) 1 calc R . P B 1
H2B H 0.6248 0.2160 0.7692 0.061 Uiso 0.596(13) 1 calc R . P B 1
N2A N 0.6223(9) 0.1489(8) 0.6576(9) 0.088(6) Uani 0.404(13) 1 d . . P B 2
H2AA H 0.6185 0.1087 0.6302 0.106 Uiso 0.404(13) 1 calc R . P B 2
H2AB H 0.6184 0.1505 0.7105 0.106 Uiso 0.404(13) 1 calc R . P B 2
N3 N 0.55810(19) 0.5565(2) 0.6551(3) 0.0393(9) Uani 1 1 d . . . . .
N4 N 0.3517(2) 0.5969(3) 0.6685(3) 0.0519(12) Uani 1 1 d . . . . .
N5 N -0.0600(3) 0.5374(5) 0.6352(5) 0.090(2) Uani 1 1 d . U . . .
N6 N -0.2594(2) 0.5542(2) 0.6765(3) 0.0444(10) Uani 1 1 d . . . . .
N7 N 0.54535(19) 1.0522(2) 0.3453(3) 0.0392(9) Uani 1 1 d . . . . .
N8 N 0.3345(2) 1.0942(3) 0.3069(3) 0.0595(14) Uani 1 1 d D U . . .
N9 N -0.0700(5) 1.0363(7) 0.3642(7) 0.168(5) Uani 1 1 d D U . . .
N10 N -0.2723(2) 1.0557(2) 0.3629(3) 0.0464(10) Uani 1 1 d . . . . .
C1 C 0.6502(2) 0.6409(3) 0.5345(4) 0.0453(13) Uani 1 1 d . . . . .
C2 C 0.6525(2) 0.7075(3) 0.4862(3) 0.0410(11) Uani 1 1 d . . . . .
C3 C 0.6542(2) 0.7062(3) 0.4014(3) 0.0429(11) Uani 1 1 d . . . . .
H3 H 0.6550 0.6623 0.3737 0.051 Uiso 0.595(13) 1 calc R . P A 2
C4 C 0.6548(2) 0.7691(3) 0.3552(3) 0.0431(12) Uani 1 1 d . . . . .
H4 H 0.6560 0.7680 0.2969 0.052 Uiso 0.405(13) 1 calc R . P A 1
C5 C 0.6537(2) 0.8328(3) 0.3975(3) 0.0361(10) Uani 1 1 d . . . . .
C6 C 0.6508(2) 0.8341(3) 0.4826(3) 0.0431(11) Uani 1 1 d . . . . .
H6 H 0.6483 0.8778 0.5100 0.052 Uiso 1 1 calc R . . . .
C7 C 0.6517(2) 0.7719(3) 0.5273(3) 0.0442(12) Uani 1 1 d . . . . .
H7 H 0.6517 0.7731 0.5860 0.053 Uiso 1 1 calc R . . . .
C8 C 0.6504(2) 0.9013(3) 0.3525(3) 0.0355(10) Uani 1 1 d . . . . .
C9 C 0.6374(2) 0.4016(2) 0.6700(3) 0.0346(10) Uani 1 1 d . . . . .
C10 C 0.6398(2) 0.3333(2) 0.6266(3) 0.0360(10) Uani 1 1 d . . . . .
C11 C 0.6331(2) 0.2689(3) 0.6658(3) 0.0421(11) Uani 1 1 d . . . . .
H11 H 0.6283 0.2675 0.7227 0.050 Uiso 0.404(13) 1 calc R . P B 2
C12 C 0.6337(2) 0.2064(3) 0.6196(4) 0.0441(12) Uani 1 1 d . . . . .
H12 H 0.6294 0.1625 0.6457 0.053 Uiso 0.596(13) 1 calc R . P B 1
C13 C 0.6404(2) 0.2079(3) 0.5367(4) 0.0441(12) Uani 1 1 d . . . . .
C14 C 0.6464(3) 0.2732(3) 0.4983(4) 0.0564(16) Uani 1 1 d . . . . .
H14 H 0.6503 0.2749 0.4410 0.068 Uiso 1 1 calc R . . . .
C15 C 0.6467(3) 0.3333(3) 0.5428(3) 0.0508(14) Uani 1 1 d . . . . .
H15 H 0.6517 0.3768 0.5164 0.061 Uiso 1 1 calc R . . . .
C16 C 0.6400(2) 0.1414(3) 0.4870(4) 0.0518(14) Uani 1 1 d . . . . .
C17 C 0.5314(2) 0.6073(3) 0.6902(3) 0.0433(11) Uani 1 1 d . . . . .
H17 H 0.5533 0.6438 0.7200 0.052 Uiso 1 1 calc R . . . .
C18 C 0.4741(2) 0.6091(3) 0.6853(3) 0.0473(12) Uani 1 1 d . . . . .
H18 H 0.4574 0.6463 0.7109 0.057 Uiso 1 1 calc R . . . .
C19 C 0.4412(3) 0.5562(3) 0.6428(3) 0.0475(13) Uani 1 1 d . . . . .
C20 C 0.4683(3) 0.5051(3) 0.6051(4) 0.0502(13) Uani 1 1 d . . . . .
H20 H 0.4472 0.4686 0.5738 0.060 Uiso 1 1 calc R . . . .
C21 C 0.5263(2) 0.5068(3) 0.6127(3) 0.0428(11) Uani 1 1 d . . . . .
H21 H 0.5440 0.4708 0.5864 0.051 Uiso 1 1 calc R . . . .
C22 C 0.3807(3) 0.5527(3) 0.6347(4) 0.0552(14) Uani 1 1 d . . . . .
H22 H 0.3613 0.5154 0.6026 0.066 Uiso 1 1 calc R . . . .
C23 C 0.2930(3) 0.5866(4) 0.6564(4) 0.0584(16) Uani 1 1 d . . . . .
C24 C 0.2637(4) 0.6322(6) 0.6961(8) 0.130(5) Uani 1 1 d . . . . .
H24 H 0.2834 0.6684 0.7299 0.156 Uiso 1 1 calc R . . . .
C25 C 0.2054(4) 0.6278(7) 0.6888(9) 0.137(5) Uani 1 1 d . . . . .
H25 H 0.1860 0.6623 0.7147 0.164 Uiso 1 1 calc R . . . .
C26 C 0.1761(3) 0.5738(5) 0.6445(5) 0.075(2) Uani 1 1 d . . . . .
C27 C 0.2064(4) 0.5255(6) 0.6114(8) 0.120(4) Uani 1 1 d . . . . .
H27 H 0.1877 0.4854 0.5846 0.144 Uiso 1 1 calc R . . . .
C28 C 0.2637(3) 0.5323(6) 0.6151(8) 0.116(4) Uani 1 1 d . . . . .
H28 H 0.2828 0.4982 0.5882 0.140 Uiso 1 1 calc R . . . .
C29 C 0.1141(3) 0.5656(6) 0.6430(6) 0.093(3) Uani 1 1 d . U . . .
C30 C 0.0852(4) 0.6153(7) 0.6712(8) 0.123(4) Uani 1 1 d . U . . .
H30 H 0.1038 0.6571 0.6933 0.148 Uiso 1 1 calc R . . . .
C31 C 0.0280(4) 0.6083(7) 0.6695(8) 0.123(4) Uani 1 1 d . U . . .
H31 H 0.0086 0.6457 0.6902 0.148 Uiso 1 1 calc R . . . .
C32 C -0.0006(3) 0.5508(6) 0.6397(7) 0.097(3) Uani 1 1 d . U . . .
C33 C 0.0283(4) 0.5006(8) 0.6064(8) 0.138(4) Uani 1 1 d . U . . .
H33 H 0.0091 0.4604 0.5808 0.165 Uiso 1 1 calc R . . . .
C34 C 0.0882(4) 0.5075(7) 0.6095(8) 0.130(4) Uani 1 1 d . U . . .
H34 H 0.1086 0.4714 0.5880 0.156 Uiso 1 1 calc R . . . .
C35 C -0.0831(3) 0.5709(5) 0.6837(5) 0.079(2) Uani 1 1 d . . . . .
H35 H -0.0617 0.6020 0.7232 0.095 Uiso 1 1 calc R . . . .
C36 C -0.1441(3) 0.5634(4) 0.6812(4) 0.0673(19) Uani 1 1 d . . . . .
C37 C -0.1713(3) 0.6071(5) 0.7275(5) 0.084(3) Uani 1 1 d . . . . .
H37 H -0.1506 0.6418 0.7625 0.101 Uiso 1 1 calc R . . . .
C38 C -0.2278(3) 0.6015(5) 0.7241(5) 0.072(2) Uani 1 1 d . . . . .
H38 H -0.2453 0.6327 0.7571 0.086 Uiso 1 1 calc R . . . .
C39 C -0.2335(3) 0.5112(4) 0.6315(5) 0.0685(19) Uani 1 1 d . . . . .
H39 H -0.2553 0.4766 0.5977 0.082 Uiso 1 1 calc R . . . .
C40 C -0.1764(3) 0.5142(4) 0.6312(5) 0.073(2) Uani 1 1 d . . . . .
H40 H -0.1599 0.4829 0.5972 0.088 Uiso 1 1 calc R . . . .
C41 C 0.5122(2) 1.1015(3) 0.3032(3) 0.0445(12) Uani 1 1 d . . . . .
H41 H 0.5291 1.1369 0.2750 0.053 Uiso 1 1 calc R . . . .
C42 C 0.4546(3) 1.1041(3) 0.2983(4) 0.0515(14) Uani 1 1 d . . . . .
H42 H 0.4327 1.1400 0.2671 0.062 Uiso 1 1 calc R . . . .
C43 C 0.4297(2) 1.0526(3) 0.3404(4) 0.0497(13) Uani 1 1 d . . . . .
C44 C 0.4642(3) 1.0026(4) 0.3841(5) 0.0634(17) Uani 1 1 d . . . . .
H44 H 0.4486 0.9663 0.4128 0.076 Uiso 1 1 calc R . . . .
C45 C 0.5208(2) 1.0046(3) 0.3867(4) 0.0489(13) Uani 1 1 d . . . . .
H45 H 0.5437 0.9705 0.4195 0.059 Uiso 1 1 calc R . . . .
C46 C 0.3689(3) 1.0475(4) 0.3413(5) 0.0670(18) Uani 1 1 d . U . . .
C47 C 0.2767(3) 1.0853(5) 0.3149(4) 0.078(2) Uani 1 1 d D U . . .
C48 C 0.2384(3) 1.1324(7) 0.2699(7) 0.117(3) Uani 1 1 d . U . . .
H48 H 0.2501 1.1676 0.2353 0.140 Uiso 1 1 calc R . . . .
C49 C 0.1811(4) 1.1260(9) 0.2776(9) 0.153(4) Uani 1 1 d . U . . .
H49 H 0.1542 1.1577 0.2478 0.184 Uiso 1 1 calc R . . . .
C50 C 0.1640(4) 1.0754(8) 0.3268(6) 0.123(3) Uani 1 1 d . U . . .
C51 C 0.2044(4) 1.0312(8) 0.3703(7) 0.127(3) Uani 1 1 d . U . . .
H51 H 0.1936 0.9962 0.4059 0.153 Uiso 1 1 calc R . . . .
C52 C 0.2584(4) 1.0365(7) 0.3636(7) 0.127(3) Uani 1 1 d . U . . .
H52 H 0.2848 1.0046 0.3943 0.153 Uiso 1 1 calc R . . . .
C53 C 0.1027(5) 1.0747(9) 0.3320(9) 0.173(4) Uani 1 1 d D U . . .
C54 C 0.0623(6) 1.1259(10) 0.3006(9) 0.199(6) Uani 1 1 d D U . . .
H54 H 0.0723 1.1678 0.2751 0.239 Uiso 1 1 calc R . . . .
C55 C 0.0036(5) 1.1121(9) 0.3087(8) 0.173(4) Uani 1 1 d D U . . .
H55 H -0.0251 1.1444 0.2861 0.207 Uiso 1 1 calc R . . . .
C56 C -0.0094(5) 1.0523(8) 0.3491(9) 0.164(5) Uani 1 1 d D U . . .
C57 C 0.0292(4) 1.0036(9) 0.3738(11) 0.189(6) Uani 1 1 d D U . . .
H57 H 0.0200 0.9616 0.3998 0.227 Uiso 1 1 calc R . . . .
C58 C 0.0826(4) 1.0150(9) 0.3613(10) 0.176(5) Uani 1 1 d D U . . .
H58 H 0.1083 0.9772 0.3746 0.211 Uiso 1 1 calc R . . . .
C59 C -0.0961(5) 1.0841(8) 0.3430(9) 0.150(5) Uani 1 1 d D U . . .
C60 C -0.1581(3) 1.0635(6) 0.3591(6) 0.091(3) Uani 1 1 d D U . . .
C61 C -0.1946(3) 1.1149(5) 0.3231(4) 0.076(2) Uani 1 1 d . . . . .
H61 H -0.1811 1.1539 0.2963 0.091 Uiso 1 1 calc R . . . .
C62 C -0.2505(3) 1.1098(4) 0.3258(4) 0.0600(17) Uani 1 1 d . . . . .
H62 H -0.2751 1.1459 0.3004 0.072 Uiso 1 1 calc R . . . .
C63 C -0.2368(3) 1.0068(4) 0.3994(6) 0.073(2) Uani 1 1 d . . . . .
H63 H -0.2512 0.9690 0.4272 0.087 Uiso 1 1 calc R . . . .
C64 C -0.1803(3) 1.0084(4) 0.3988(7) 0.095(3) Uani 1 1 d . . . . .
H64 H -0.1566 0.9720 0.4253 0.114 Uiso 1 1 calc R . . . .
O9 O 0.5097(2) 0.7489(3) 0.8079(3) 0.0761(14) Uani 1 1 d . U . . .
N11 N 0.5080(2) 0.7485(3) 0.9512(3) 0.0529(12) Uani 1 1 d . U . . .
C100 C 0.5093(4) 0.7194(6) 0.8775(6) 0.060(3) Uani 0.698(11) 1 d . U P C 1
H100 H 0.5099 0.6695 0.8768 0.072 Uiso 0.698(11) 1 calc R . P C 1
C101 C 0.5066(3) 0.8258(5) 0.9582(7) 0.061(3) Uani 0.698(11) 1 d . U P C 1
H10A H 0.5043 0.8468 0.9023 0.091 Uiso 0.698(11) 1 calc GR . P C 1
H10B H 0.5407 0.8421 0.9956 0.091 Uiso 0.698(11) 1 calc GR . P C 1
H10C H 0.4737 0.8398 0.9813 0.091 Uiso 0.698(11) 1 calc GR . P C 1
C102 C 0.5098(4) 0.7087(7) 1.0264(8) 0.077(4) Uani 0.698(11) 1 d . U P C 1
H10D H 0.4745 0.7150 1.0466 0.116 Uiso 0.698(11) 1 calc GR . P C 1
H10E H 0.5411 0.7249 1.0695 0.116 Uiso 0.698(11) 1 calc GR . P C 1
H10F H 0.5148 0.6588 1.0147 0.116 Uiso 0.698(11) 1 calc GR . P C 1
C200 C 0.5078(9) 0.7768(11) 0.8767(14) 0.056(6) Uani 0.302(11) 1 d . . P C 2
H200 H 0.5060 0.8266 0.8755 0.068 Uiso 0.302(11) 1 calc R . P C 2
C201 C 0.5101(6) 0.7871(13) 1.0247(16) 0.061(7) Uani 0.302(11) 1 d . U P C 2
H20A H 0.5109 0.8374 1.0118 0.092 Uiso 0.302(11) 1 calc GR . P C 2
H20B H 0.5439 0.7745 1.0653 0.092 Uiso 0.302(11) 1 calc GR . P C 2
H20C H 0.4768 0.7767 1.0486 0.092 Uiso 0.302(11) 1 calc GR . P C 2
C202 C 0.5057(7) 0.6704(11) 0.9543(18) 0.064(7) Uani 0.302(11) 1 d . U P C 2
H20D H 0.5017 0.6515 0.8972 0.096 Uiso 0.302(11) 1 calc GR . P C 2
H20E H 0.4735 0.6559 0.9788 0.096 Uiso 0.302(11) 1 calc GR . P C 2
H20F H 0.5403 0.6525 0.9891 0.096 Uiso 0.302(11) 1 calc GR . P C 2

loop_
_atom_site_aniso_label
_atom_site_aniso_U_11
_atom_site_aniso_U_22
_atom_site_aniso_U_33
_atom_site_aniso_U_23
_atom_site_aniso_U_13
_atom_site_aniso_U_12
Zn1 0.0467(3) 0.0265(3) 0.0293(3) 0.00122(19) 0.0138(2) 0.0008(2)
Zn2 0.0434(3) 0.0270(3) 0.0313(3) -0.00124(19) 0.0143(2) -0.0023(2)
O1 0.062(3) 0.060(3) 0.062(3) 0.032(2) 0.021(2) 0.006(2)
O2 0.092(4) 0.035(2) 0.075(3) 0.018(2) -0.007(3) -0.008(2)
O3 0.054(2) 0.0297(18) 0.053(2) 0.0027(15) 0.0222(17) 0.0009(15)
O4 0.065(3) 0.043(2) 0.0376(19) 0.0119(15) 0.0184(17) 0.0013(18)
O5 0.062(2) 0.0305(19) 0.049(2) 0.0000(15) 0.0218(18) 0.0020(16)
O6 0.053(2) 0.0327(18) 0.0414(19) -0.0058(14) 0.0192(16) -0.0003(15)
O7 0.078(3) 0.034(2) 0.079(3) -0.016(2) 0.019(2) 0.001(2)
O8 0.061(3) 0.059(3) 0.063(3) -0.033(2) 0.033(2) -0.017(2)
N1 0.117(15) 0.055(10) 0.071(10) 0.000(7) -0.003(9) -0.020(9)
N1A 0.121(9) 0.029(4) 0.035(4) -0.004(3) 0.024(4) -0.003(4)
N2 0.084(6) 0.032(4) 0.041(4) -0.003(3) 0.026(4) -0.003(4)
N2A 0.167(19) 0.050(9) 0.054(9) -0.001(7) 0.038(10) -0.006(10)
N3 0.053(3) 0.031(2) 0.035(2) 0.0011(16) 0.0137(18) 0.0015(18)
N4 0.039(2) 0.068(3) 0.052(3) -0.001(2) 0.017(2) -0.002(2)
N5 0.045(3) 0.129(6) 0.099(5) 0.017(5) 0.021(3) -0.002(4)
N6 0.048(3) 0.044(3) 0.042(2) 0.0050(19) 0.0108(19) 0.002(2)
N7 0.052(3) 0.034(2) 0.035(2) -0.0024(16) 0.0174(18) -0.0032(18)
N8 0.034(2) 0.101(4) 0.045(3) -0.014(3) 0.0109(19) -0.002(3)
N9 0.113(7) 0.250(11) 0.128(7) -0.073(8) -0.012(6) -0.034(8)
N10 0.048(3) 0.045(3) 0.050(3) -0.008(2) 0.017(2) -0.009(2)
C1 0.031(2) 0.047(3) 0.055(3) 0.019(3) 0.002(2) -0.007(2)
C2 0.042(3) 0.036(3) 0.043(3) 0.012(2) 0.005(2) -0.007(2)
C3 0.053(3) 0.034(3) 0.041(3) 0.002(2) 0.008(2) 0.001(2)
C4 0.058(3) 0.038(3) 0.035(2) 0.006(2) 0.012(2) 0.001(2)
C5 0.036(2) 0.035(3) 0.039(2) 0.0125(19) 0.0098(18) 0.0030(19)
C6 0.057(3) 0.037(3) 0.038(3) 0.002(2) 0.013(2) -0.006(2)
C7 0.058(3) 0.045(3) 0.031(2) 0.003(2) 0.013(2) 0.000(2)
C8 0.037(2) 0.034(3) 0.038(2) 0.0056(19) 0.0138(19) 0.0033(19)
C9 0.041(3) 0.029(2) 0.036(2) -0.0036(18) 0.0118(19) 0.0004(18)
C10 0.051(3) 0.029(2) 0.029(2) -0.0013(17) 0.0105(19) 0.0002(19)
C11 0.044(3) 0.041(3) 0.045(3) -0.007(2) 0.018(2) -0.006(2)
C12 0.053(3) 0.030(3) 0.051(3) -0.003(2) 0.015(2) -0.002(2)
C13 0.053(3) 0.033(3) 0.051(3) -0.015(2) 0.021(2) -0.008(2)
C14 0.098(5) 0.038(3) 0.040(3) -0.012(2) 0.030(3) -0.017(3)
C15 0.084(4) 0.034(3) 0.039(3) -0.004(2) 0.025(3) -0.005(3)
C16 0.049(3) 0.047(3) 0.063(4) -0.025(3) 0.020(3) -0.004(2)
C17 0.049(3) 0.038(3) 0.043(3) -0.006(2) 0.011(2) -0.001(2)
C18 0.053(3) 0.044(3) 0.047(3) -0.008(2) 0.015(2) 0.000(2)
C19 0.058(3) 0.049(3) 0.037(3) 0.004(2) 0.015(2) -0.003(3)
C20 0.060(4) 0.040(3) 0.049(3) -0.004(2) 0.005(3) -0.001(2)
C21 0.044(3) 0.042(3) 0.044(3) -0.003(2) 0.011(2) 0.001(2)
C22 0.052(3) 0.057(4) 0.058(4) -0.004(3) 0.014(3) -0.009(3)
C23 0.056(4) 0.071(4) 0.050(3) -0.004(3) 0.017(3) -0.009(3)
C24 0.046(4) 0.142(10) 0.207(12) -0.097(9) 0.033(6) -0.020(5)
C25 0.044(4) 0.153(10) 0.219(13) -0.099(10) 0.035(6) -0.026(5)
C26 0.041(3) 0.113(6) 0.075(5) -0.016(4) 0.020(3) -0.018(4)
C27 0.066(6) 0.127(9) 0.169(11) -0.070(8) 0.026(6) -0.024(6)
C28 0.046(4) 0.113(7) 0.201(12) -0.072(8) 0.050(6) -0.022(5)
C29 0.039(4) 0.140(8) 0.106(6) -0.027(6) 0.027(4) 0.001(4)
C30 0.043(4) 0.139(8) 0.195(10) -0.006(8) 0.039(5) -0.006(5)
C31 0.044(4) 0.140(8) 0.191(9) -0.011(8) 0.039(5) 0.003(5)
C32 0.045(4) 0.143(8) 0.105(6) -0.004(6) 0.019(4) -0.020(5)
C33 0.041(4) 0.202(10) 0.177(9) -0.079(8) 0.037(5) -0.028(6)
C34 0.050(5) 0.179(10) 0.172(9) -0.079(8) 0.048(5) -0.013(5)
C35 0.042(4) 0.122(7) 0.075(5) 0.022(5) 0.017(3) -0.006(4)
C36 0.048(3) 0.098(6) 0.057(4) 0.014(4) 0.012(3) -0.012(4)
C37 0.058(4) 0.115(7) 0.084(5) -0.023(5) 0.023(4) -0.026(4)
C38 0.055(4) 0.099(6) 0.066(4) -0.023(4) 0.020(3) -0.017(4)
C39 0.057(4) 0.067(4) 0.088(5) -0.020(4) 0.028(4) 0.002(3)
C40 0.049(4) 0.079(5) 0.098(6) -0.006(4) 0.029(4) 0.014(3)
C41 0.050(3) 0.045(3) 0.042(3) 0.004(2) 0.019(2) 0.002(2)
C42 0.052(3) 0.062(4) 0.042(3) 0.004(3) 0.012(2) 0.008(3)
C43 0.035(3) 0.060(4) 0.057(3) -0.014(3) 0.017(2) -0.001(2)
C44 0.055(4) 0.051(4) 0.091(5) 0.014(3) 0.033(3) 0.005(3)
C45 0.036(3) 0.044(3) 0.072(4) 0.013(3) 0.023(3) 0.002(2)
C46 0.057(4) 0.078(5) 0.071(4) -0.011(4) 0.024(3) -0.002(3)
C47 0.040(3) 0.140(7) 0.056(4) -0.008(4) 0.012(3) 0.003(4)
C48 0.035(4) 0.192(10) 0.126(7) 0.027(7) 0.022(4) 0.022(5)
C49 0.061(6) 0.250(12) 0.148(9) 0.023(9) 0.020(6) 0.032(7)
C50 0.051(4) 0.251(10) 0.073(5) -0.002(6) 0.027(4) 0.005(6)
C51 0.043(3) 0.208(7) 0.136(6) 0.044(5) 0.029(3) -0.025(4)
C52 0.043(3) 0.208(7) 0.136(6) 0.044(5) 0.029(3) -0.025(4)
C53 0.066(5) 0.302(10) 0.150(7) -0.002(7) 0.020(5) 0.011(6)
C54 0.147(8) 0.264(10) 0.190(8) 0.020(8) 0.042(7) 0.007(7)
C55 0.066(5) 0.302(10) 0.150(7) -0.002(7) 0.020(5) 0.011(6)
C56 0.071(6) 0.295(12) 0.132(8) -0.047(9) 0.034(6) -0.049(8)
C57 0.057(6) 0.290(14) 0.226(12) -0.058(11) 0.043(7) -0.010(8)
C58 0.052(5) 0.273(14) 0.213(11) -0.044(11) 0.051(7) 0.004(8)
C59 0.104(8) 0.191(11) 0.138(9) -0.091(8) -0.016(7) 0.045(7)
C60 0.048(4) 0.121(7) 0.110(6) -0.060(6) 0.030(4) -0.017(4)
C61 0.053(4) 0.117(7) 0.061(4) -0.013(4) 0.018(3) -0.036(4)
C62 0.049(3) 0.078(5) 0.056(3) 0.004(3) 0.016(3) -0.024(3)
C63 0.059(4) 0.045(4) 0.114(6) -0.001(4) 0.017(4) -0.001(3)
C64 0.030(3) 0.071(5) 0.182(10) -0.028(6) 0.014(4) 0.011(3)
O9 0.100(4) 0.059(3) 0.067(3) -0.001(2) 0.010(3) 0.006(3)
N11 0.045(3) 0.047(3) 0.066(3) 0.004(2) 0.006(2) 0.002(2)
C100 0.056(5) 0.057(6) 0.062(5) 0.005(4) 0.001(4) 0.005(4)
C101 0.029(4) 0.057(6) 0.095(8) -0.012(5) 0.009(4) -0.001(3)
C102 0.036(5) 0.103(9) 0.091(8) 0.043(7) 0.009(5) -0.002(5)
C200 0.058(12) 0.035(11) 0.072(14) -0.016(9) 0.002(10) 0.009(8)
C201 0.008(7) 0.082(16) 0.094(17) -0.020(13) 0.008(8) -0.004(8)
C202 0.007(7) 0.063(13) 0.12(2) -0.006(12) 0.011(9) -0.001(7)

loop_
_atom_type_symbol
_atom_type_description
_atom_type_scat_dispersion_real
_atom_type_scat_dispersion_imag
_atom_type_scat_source
C C 0.0033 0.0016 'International Tables Vol C Tables 4.2.6.8 and 6.1.1.4'
H H 0.0000 0.0000 'International Tables Vol C Tables 4.2.6.8 and 6.1.1.4'
N N 0.0061 0.0033 'International Tables Vol C Tables 4.2.6.8 and 6.1.1.4'
O O 0.0106 0.0060 'International Tables Vol C Tables 4.2.6.8 and 6.1.1.4'
Zn Zn 0.2920 1.4380 'International Tables Vol C Tables 4.2.6.8 and 6.1.1.4'

loop_
_geom_angle_atom_site_label_1
_geom_angle_atom_site_label_2
_geom_angle_atom_site_label_3
_geom_angle
_geom_angle_site_symmetry_1
_geom_angle_site_symmetry_3
O1 Zn1 O4 91.67(18) . 4_576
O1 Zn1 N3 90.69(17) . .
O1 Zn1 N6 89.52(17) . 1_655
O4 Zn1 N3 91.22(16) 4_576 .
O4 Zn1 N6 87.95(17) 4_576 1_655
O5 Zn1 O1 138.70(18) . .
O5 Zn1 O4 129.26(16) . 4_576
O5 Zn1 N3 93.27(16) . .
O5 Zn1 N6 87.11(17) . 1_655
N3 Zn1 N6 179.15(16) . 1_655
O3 Zn2 O6 130.11(15) . 4_575
O3 Zn2 O8 138.61(18) . 1_565
O3 Zn2 N7 89.20(16) . .
O3 Zn2 N10 90.55(17) . 1_655
O6 Zn2 N7 87.59(16) 4_575 .
O6 Zn2 N10 90.67(17) 4_575 1_655
O8 Zn2 O6 91.27(17) 1_565 4_575
O8 Zn2 N7 92.40(16) 1_565 .
O8 Zn2 N10 89.44(17) 1_565 1_655
N7 Zn2 N10 177.49(16) . 1_655
C1 O1 Zn1 108.7(4) . .
C8 O3 Zn2 129.4(3) . .
C8 O4 Zn1 150.1(4) . 4_575
C9 O5 Zn1 129.6(3) . .
C9 O6 Zn2 146.7(3) . 4_576
C16 O8 Zn2 107.6(4) . 1_545
H1A N1 H1B 120.0 . .
C3 N1 H1A 120.0 . .
C3 N1 H1B 120.0 . .
H1AA N1A H1AB 120.0 . .
C4 N1A H1AA 120.0 . .
C4 N1A H1AB 120.0 . .
H2A N2 H2B 120.0 . .
C11 N2 H2A 120.0 . .
C11 N2 H2B 120.0 . .
H2AA N2A H2AB 120.0 . .
C12 N2A H2AA 120.0 . .
C12 N2A H2AB 120.0 . .
C17 N3 Zn1 122.6(4) . .
C21 N3 Zn1 120.6(3) . .
C21 N3 C17 116.8(5) . .
C22 N4 C23 118.0(6) . .
C35 N5 C32 116.5(9) . .
C38 N6 Zn1 120.4(4) . 1_455
C39 N6 Zn1 122.3(4) . 1_455
C39 N6 C38 117.0(6) . .
C41 N7 Zn2 121.9(3) . .
C45 N7 Zn2 121.1(4) . .
C45 N7 C41 116.7(5) . .
C46 N8 C47 116.5(7) . .
C59 N9 C56 106.6(13) . .
C62 N10 Zn2 117.6(4) . 1_455
C63 N10 Zn2 125.2(4) . 1_455
C63 N10 C62 117.2(6) . .
O1 C1 C2 115.3(5) . .
O2 C1 O1 123.1(5) . .
O2 C1 C2 121.6(5) . .
C3 C2 C1 121.0(5) . .
C3 C2 C7 119.7(5) . .
C7 C2 C1 119.3(5) . .
N1 C3 C2 122.0(9) . .
N1 C3 C4 116.6(9) . .
C2 C3 H3 119.5 . .
C2 C3 C4 121.1(5) . .
C4 C3 H3 119.5 . .
N1A C4 C3 113.3(5) . .
C3 C4 H4 120.9 . .
C5 C4 N1A 128.4(5) . .
C5 C4 C3 118.2(5) . .
C5 C4 H4 120.9 . .
C4 C5 C8 121.7(4) . .
C6 C5 C4 120.6(4) . .
C6 C5 C8 117.5(5) . .
C5 C6 H6 119.9 . .
C7 C6 C5 120.3(5) . .
C7 C6 H6 119.9 . .
C2 C7 H7 120.0 . .
C6 C7 C2 120.0(5) . .
C6 C7 H7 120.0 . .
O3 C8 C5 117.4(4) . .
O4 C8 O3 124.3(4) . .
O4 C8 C5 118.2(4) . .
O5 C9 C10 116.7(4) . .
O6 C9 O5 124.2(4) . .
O6 C9 C10 119.1(4) . .
C11 C10 C9 122.2(4) . .
C15 C10 C9 118.8(4) . .
C15 C10 C11 119.0(4) . .
N2 C11 C10 126.6(5) . .
N2 C11 C12 114.3(5) . .
C10 C11 H11 120.5 . .
C10 C11 C12 119.0(5) . .
C12 C11 H11 120.5 . .
N2A C12 C11 115.6(8) . .
N2A C12 C13 123.2(8) . .
C11 C12 H12 119.6 . .
C13 C12 C11 120.9(5) . .
C13 C12 H12 119.6 . .
C12 C13 C14 119.2(5) . .
C12 C13 C16 120.9(5) . .
C14 C13 C16 119.8(5) . .
C13 C14 H14 120.0 . .
C15 C14 C13 120.1(5) . .
C15 C14 H14 120.0 . .
C10 C15 H15 119.1 . .
C14 C15 C10 121.9(5) . .
C14 C15 H15 119.1 . .
O7 C16 O8 123.4(5) . .
O7 C16 C13 121.1(5) . .
O8 C16 C13 115.4(6) . .
N3 C17 H17 118.2 . .
N3 C17 C18 123.7(5) . .
C18 C17 H17 118.2 . .
C17 C18 H18 120.3 . .
C17 C18 C19 119.4(5) . .
C19 C18 H18 120.3 . .
C18 C19 C22 123.8(5) . .
C20 C19 C18 117.0(6) . .
C20 C19 C22 119.2(6) . .
C19 C20 H20 119.8 . .
C19 C20 C21 120.3(5) . .
C21 C20 H20 119.8 . .
N3 C21 C20 122.8(5) . .
N3 C21 H21 118.6 . .
C20 C21 H21 118.6 . .
N4 C22 C19 124.0(6) . .
N4 C22 H22 118.0 . .
C19 C22 H22 118.0 . .
C24 C23 N4 116.8(6) . .
C28 C23 N4 126.4(7) . .
C28 C23 C24 116.5(7) . .
C23 C24 H24 118.9 . .
C23 C24 C25 122.2(9) . .
C25 C24 H24 118.9 . .
C24 C25 H25 119.8 . .
C26 C25 C24 120.3(9) . .
C26 C25 H25 119.8 . .
C25 C26 C29 120.2(8) . .
C27 C26 C25 116.7(7) . .
C27 C26 C29 122.6(8) . .
C26 C27 H27 118.8 . .
C26 C27 C28 122.5(9) . .
C28 C27 H27 118.8 . .
C23 C28 C27 121.3(8) . .
C23 C28 H28 119.4 . .
C27 C28 H28 119.4 . .
C30 C29 C26 121.2(9) . .
C30 C29 C34 119.9(8) . .
C34 C29 C26 118.9(8) . .
C29 C30 H30 119.2 . .
C29 C30 C31 121.5(11) . .
C31 C30 H30 119.2 . .
C30 C31 H31 118.8 . .
C32 C31 C30 122.3(11) . .
C32 C31 H31 118.8 . .
C31 C32 N5 127.2(10) . .
C31 C32 C33 116.5(8) . .
C33 C32 N5 116.2(9) . .
C32 C33 H33 119.5 . .
C32 C33 C34 121.0(10) . .
C34 C33 H33 119.5 . .
C29 C34 C33 118.6(9) . .
C29 C34 H34 120.7 . .
C33 C34 H34 120.7 . .
N5 C35 H35 119.7 . .
N5 C35 C36 120.6(8) . .
C36 C35 H35 119.7 . .
C37 C36 C35 120.7(8) . .
C37 C36 C40 116.9(7) . .
C40 C36 C35 122.3(8) . .
C36 C37 H37 119.5 . .
C38 C37 C36 121.1(8) . .
C38 C37 H37 119.5 . .
N6 C38 C37 122.6(7) . .
N6 C38 H38 118.7 . .
C37 C38 H38 118.7 . .
N6 C39 H39 118.2 . .
N6 C39 C40 123.6(7) . .
C40 C39 H39 118.2 . .
C36 C40 C39 118.8(7) . .
C36 C40 H40 120.6 . .
C39 C40 H40 120.6 . .
N7 C41 H41 118.0 . .
N7 C41 C42 123.9(5) . .
C42 C41 H41 118.0 . .
C41 C42 H42 120.9 . .
C41 C42 C43 118.2(5) . .
C43 C42 H42 120.9 . .
C42 C43 C46 125.2(6) . .
C44 C43 C42 117.4(5) . .
C44 C43 C46 117.4(6) . .
C43 C44 H44 119.8 . .
C45 C44 C43 120.5(6) . .
C45 C44 H44 119.8 . .
N7 C45 C44 123.2(6) . .
N7 C45 H45 118.4 . .
C44 C45 H45 118.4 . .
N8 C46 C43 121.4(7) . .
C48 C47 N8 116.2(8) . .
C52 C47 N8 124.5(8) . .
C52 C47 C48 119.3(8) . .
C47 C48 H48 121.2 . .
C47 C48 C49 117.7(11) . .
C49 C48 H48 121.2 . .
C48 C49 H49 119.3 . .
C50 C49 C48 121.4(12) . .
C50 C49 H49 119.3 . .
C49 C50 C51 117.6(9) . .
C49 C50 C53 116.9(12) . .
C51 C50 C53 125.5(12) . .
C50 C51 H51 119.1 . .
C52 C51 C50 121.7(11) . .
C52 C51 H51 119.1 . .
C47 C52 H52 118.9 . .
C51 C52 C47 122.3(11) . .
C51 C52 H52 118.9 . .
C54 C53 C50 127.0(15) . .
C58 C53 C50 116.8(13) . .
C58 C53 C54 115.7(14) . .
C53 C54 H54 121.2 . .
C53 C54 C55 117.5(15) . .
C55 C54 H54 121.2 . .
C54 C55 H55 120.0 . .
C56 C55 C54 120.0(14) . .
C56 C55 H55 120.0 . .
C55 C56 N9 122.8(11) . .
C57 C56 N9 116.6(11) . .
C57 C56 C55 120.5(12) . .
C56 C57 H57 120.6 . .
C56 C57 C58 118.7(16) . .
C58 C57 H57 120.6 . .
C53 C58 C57 126.8(15) . .
C53 C58 H58 116.6 . .
C57 C58 H58 116.6 . .
N9 C59 C60 103.9(14) . .
C61 C60 C59 107.7(9) . .
C61 C60 C64 117.2(7) . .
C64 C60 C59 135.2(10) . .
C60 C61 H61 120.0 . .
C62 C61 C60 120.0(8) . .
C62 C61 H61 120.0 . .
N10 C62 C61 122.9(7) . .
N10 C62 H62 118.6 . .
C61 C62 H62 118.6 . .
N10 C63 H63 118.5 . .
N10 C63 C64 123.0(8) . .
C64 C63 H63 118.5 . .
C60 C64 H64 120.2 . .
C63 C64 C60 119.7(8) . .
C63 C64 H64 120.2 . .
C100 N11 C101 119.4(8) . .
C100 N11 C102 123.1(9) . .
C102 N11 C101 117.4(9) . .
C200 N11 C201 124.0(15) . .
C200 N11 C202 116.4(15) . .
C201 N11 C202 119.6(16) . .
O9 C100 N11 128.8(9) . .
O9 C100 H100 115.6 . .
N11 C100 H100 115.6 . .
N11 C101 H10A 109.5 . .
N11 C101 H10B 109.5 . .
N11 C101 H10C 109.5 . .
H10A C101 H10B 109.5 . .
H10A C101 H10C 109.5 . .
H10B C101 H10C 109.5 . .
N11 C102 H10D 109.5 . .
N11 C102 H10E 109.5 . .
N11 C102 H10F 109.5 . .
H10D C102 H10E 109.5 . .
H10D C102 H10F 109.5 . .
H10E C102 H10F 109.5 . .
O9 C200 N11 130.6(17) . .
O9 C200 H200 114.7 . .
N11 C200 H200 114.7 . .
N11 C201 H20A 109.5 . .
N11 C201 H20B 109.5 . .
N11 C201 H20C 109.5 . .
H20A C201 H20B 109.5 . .
H20A C201 H20C 109.5 . .
H20B C201 H20C 109.5 . .
N11 C202 H20D 109.5 . .
N11 C202 H20E 109.5 . .
N11 C202 H20F 109.5 . .
H20D C202 H20E 109.5 . .
H20D C202 H20F 109.5 . .
H20E C202 H20F 109.5 . .

loop_
_geom_bond_atom_site_label_1
_geom_bond_atom_site_label_2
_geom_bond_distance
_geom_bond_site_symmetry_2
Zn1 O1 1.975(4) .
Zn1 O4 1.998(3) 4_576
Zn1 O5 1.965(4) .
Zn1 N3 2.186(5) .
Zn1 N6 2.194(5) 1_655
Zn2 O3 1.977(3) .
Zn2 O6 2.012(3) 4_575
Zn2 O8 1.988(4) 1_565
Zn2 N7 2.173(5) .
Zn2 N10 2.210(5) 1_655
O1 C1 1.272(7) .
O2 C1 1.237(8) .
O3 C8 1.264(6) .
O4 Zn1 1.998(3) 4_575
O4 C8 1.250(6) .
O5 C9 1.267(6) .
O6 Zn2 2.013(3) 4_576
O6 C9 1.259(6) .
O7 C16 1.243(8) .
O8 Zn2 1.989(4) 1_545
O8 C16 1.268(7) .
N1 H1A 0.8800 .
N1 H1B 0.8800 .
N1 C3 1.287(17) .
N1A H1AA 0.8800 .
N1A H1AB 0.8800 .
N1A C4 1.399(9) .
N2 H2A 0.8800 .
N2 H2B 0.8800 .
N2 C11 1.404(9) .
N2A H2AA 0.8800 .
N2A H2AB 0.8800 .
N2A C12 1.309(16) .
N3 C17 1.348(6) .
N3 C21 1.326(7) .
N4 C22 1.282(8) .
N4 C23 1.416(8) .
N5 C32 1.453(10) .
N5 C35 1.227(11) .
N6 Zn1 2.194(5) 1_455
N6 C38 1.329(8) .
N6 C39 1.329(8) .
N7 C41 1.336(7) .
N7 C45 1.331(6) .
N8 C46 1.274(9) .
N8 C47 1.444(8) .
N9 C56 1.568(13) .
N9 C59 1.124(13) .
N10 Zn2 2.210(5) 1_455
N10 C62 1.349(7) .
N10 C63 1.328(9) .
C1 C2 1.497(7) .
C2 C3 1.382(7) .
C2 C7 1.396(8) .
C3 H3 0.9500 .
C3 C4 1.413(7) .
C4 H4 0.9500 .
C4 C5 1.396(7) .
C5 C6 1.392(7) .
C5 C8 1.488(6) .
C6 H6 0.9500 .
C6 C7 1.386(7) .
C7 H7 0.9500 .
C9 C10 1.484(6) .
C10 C11 1.404(7) .
C10 C15 1.398(7) .
C11 H11 0.9500 .
C11 C12 1.406(7) .
C12 H12 0.9500 .
C12 C13 1.383(7) .
C13 C14 1.409(8) .
C13 C16 1.498(7) .
C14 H14 0.9500 .
C14 C15 1.352(7) .
C15 H15 0.9500 .
C17 H17 0.9500 .
C17 C18 1.379(8) .
C18 H18 0.9500 .
C18 C19 1.384(8) .
C19 C20 1.380(8) .
C19 C22 1.453(9) .
C20 H20 0.9500 .
C20 C21 1.392(8) .
C21 H21 0.9500 .
C22 H22 0.9500 .
C23 C24 1.360(11) .
C23 C28 1.356(11) .
C24 H24 0.9500 .
C24 C25 1.401(11) .
C25 H25 0.9500 .
C25 C26 1.370(12) .
C26 C27 1.351(12) .
C26 C29 1.509(10) .
C27 H27 0.9500 .
C27 C28 1.389(12) .
C28 H28 0.9500 .
C29 C30 1.309(14) .
C29 C34 1.334(14) .
C30 H30 0.9500 .
C30 C31 1.390(11) .
C31 H31 0.9500 .
C31 C32 1.336(14) .
C32 C33 1.356(14) .
C33 H33 0.9500 .
C33 C34 1.452(11) .
C34 H34 0.9500 .
C35 H35 0.9500 .
C35 C36 1.482(9) .
C36 C37 1.369(11) .
C36 C40 1.381(11) .
C37 H37 0.9500 .
C37 C38 1.367(10) .
C38 H38 0.9500 .
C39 H39 0.9500 .
C39 C40 1.388(9) .
C40 H40 0.9500 .
C41 H41 0.9500 .
C41 C42 1.386(8) .
C42 H42 0.9500 .
C42 C43 1.396(8) .
C43 C44 1.371(9) .
C43 C46 1.483(9) .
C44 H44 0.9500 .
C44 C45 1.369(8) .
C45 H45 0.9500 .
C47 C48 1.392(13) .
C47 C52 1.348(13) .
C48 H48 0.9500 .
C48 C49 1.426(13) .
C49 H49 0.9500 .
C49 C50 1.364(18) .
C50 C51 1.378(16) .
C50 C53 1.508(15) .
C51 H51 0.9500 .
C51 C52 1.342(11) .
C52 H52 0.9500 .
C53 C54 1.407(15) .
C53 C58 1.358(15) .
C54 H54 0.9500 .
C54 C55 1.478(14) .
C55 H55 0.9500 .
C55 C56 1.378(15) .
C56 C57 1.324(15) .
C57 H57 0.9500 .
C57 C58 1.366(12) .
C58 H58 0.9500 .
C59 C60 1.625(13) .
C60 C61 1.373(13) .
C60 C64 1.391(13) .
C61 H61 0.9500 .
C61 C62 1.370(9) .
C62 H62 0.9500 .
C63 H63 0.9500 .
C63 C64 1.374(10) .
C64 H64 0.9500 .
O9 C100 1.261(11) .
O9 C200 1.24(2) .
N11 C100 1.321(11) .
N11 C101 1.477(11) .
N11 C102 1.427(11) .
N11 C200 1.32(2) .
N11 C201 1.39(2) .
N11 C202 1.49(2) .
C100 H100 0.9500 .
C101 H10A 0.9800 .
C101 H10B 0.9800 .
C101 H10C 0.9800 .
C102 H10D 0.9800 .
C102 H10E 0.9800 .
C102 H10F 0.9800 .
C200 H200 0.9500 .
C201 H20A 0.9800 .
C201 H20B 0.9800 .
C201 H20C 0.9800 .
C202 H20D 0.9800 .
C202 H20E 0.9800 .
C202 H20F 0.9800 .

loop_
_geom_hbond_atom_site_label_D
_geom_hbond_atom_site_label_H
_geom_hbond_atom_site_label_A
_geom_hbond_distance_DH
_geom_hbond_distance_HA
_geom_hbond_distance_DA
_geom_hbond_angle_DHA
N1 H1A O2 0.88 1.94 2.615(18) 132.5
N1A H1AA O4 0.88 2.18 2.757(9) 122.5
N2 H2A O6 0.88 2.16 2.743(8) 123.3
N2A H2AA O7 0.88 1.98 2.635(16) 130.6

loop_
_geom_torsion_atom_site_label_1
_geom_torsion_atom_site_label_2
_geom_torsion_atom_site_label_3
_geom_torsion_atom_site_label_4
_geom_torsion
_geom_torsion_site_symmetry_1
Zn1 O1 C1 O2 3.5(7) .
Zn1 O1 C1 C2 -176.4(3) .
Zn1 O4 C8 O3 -30.9(11) 4_575
Zn1 O4 C8 C5 151.3(6) 4_575
Zn1 O5 C9 O6 -3.4(8) .
Zn1 O5 C9 C10 176.8(3) .
Zn1 N3 C17 C18 -179.7(4) .
Zn1 N3 C21 C20 179.6(4) .
Zn1 N6 C38 C37 -174.0(7) 1_455
Zn1 N6 C39 C40 173.3(6) 1_455
Zn2 O3 C8 O4 -2.0(8) .
Zn2 O3 C8 C5 175.8(3) .
Zn2 O6 C9 O5 -38.3(9) 4_576
Zn2 O6 C9 C10 141.5(5) 4_576
Zn2 O8 C16 O7 0.4(7) 1_545
Zn2 O8 C16 C13 -176.7(4) 1_545
Zn2 N7 C41 C42 -176.2(4) .
Zn2 N7 C45 C44 177.3(5) .
Zn2 N10 C62 C61 -177.9(5) 1_455
Zn2 N10 C63 C64 177.5(6) 1_455
O1 C1 C2 C3 -177.4(5) .
O1 C1 C2 C7 1.2(7) .
O2 C1 C2 C3 2.6(8) .
O2 C1 C2 C7 -178.7(5) .
O5 C9 C10 C11 172.3(5) .
O5 C9 C10 C15 -10.2(8) .
O6 C9 C10 C11 -7.5(8) .
O6 C9 C10 C15 170.0(5) .
N1 C3 C4 C5 -174.2(10) .
N1A C4 C5 C6 175.4(7) .
N1A C4 C5 C8 0.8(10) .
N2 C11 C12 C13 -176.9(6) .
N2A C12 C13 C14 173.0(12) .
N2A C12 C13 C16 -5.6(14) .
N3 C17 C18 C19 0.4(9) .
N4 C23 C24 C25 179.7(12) .
N4 C23 C28 C27 176.2(10) .
N5 C32 C33 C34 -178.3(11) .
N5 C35 C36 C37 -171.6(9) .
N5 C35 C36 C40 6.5(13) .
N6 C39 C40 C36 1.1(13) .
N7 C41 C42 C43 0.6(9) .
N8 C47 C48 C49 -178.8(10) .
N8 C47 C52 C51 178.5(11) .
N9 C56 C57 C58 179.5(13) .
N9 C59 C60 C61 -171.0(11) .
N9 C59 C60 C64 8.7(18) .
N10 C63 C64 C60 0.6(14) .
C1 C2 C3 N1 -7.8(13) .
C1 C2 C3 C4 178.3(5) .
C1 C2 C7 C6 -176.7(5) .
C2 C3 C4 N1A -177.2(7) .
C2 C3 C4 C5 0.0(8) .
C3 C2 C7 C6 2.0(8) .
C3 C4 C5 C6 -1.3(8) .
C3 C4 C5 C8 -175.9(5) .
C4 C5 C6 C7 2.9(8) .
C4 C5 C8 O3 167.3(5) .
C4 C5 C8 O4 -14.8(7) .
C5 C6 C7 C2 -3.2(9) .
C6 C5 C8 O3 -7.5(7) .
C6 C5 C8 O4 170.4(5) .
C7 C2 C3 N1 173.5(11) .
C7 C2 C3 C4 -0.4(8) .
C8 C5 C6 C7 177.8(5) .
C9 C10 C11 N2 -6.3(10) .
C9 C10 C11 C12 177.5(5) .
C9 C10 C15 C14 -176.7(6) .
C10 C11 C12 N2A -174.1(11) .
C10 C11 C12 C13 -0.3(8) .
C11 C10 C15 C14 0.8(10) .
C11 C12 C13 C14 -0.3(9) .
C11 C12 C13 C16 -179.0(5) .
C12 C13 C14 C15 1.2(10) .
C12 C13 C16 O7 -3.2(9) .
C12 C13 C16 O8 174.0(5) .
C13 C14 C15 C10 -1.5(11) .
C14 C13 C16 O7 178.2(6) .
C14 C13 C16 O8 -4.6(9) .
C15 C10 C11 N2 176.2(7) .
C15 C10 C11 C12 0.1(8) .
C16 C13 C14 C15 179.8(6) .
C17 N3 C21 C20 -1.2(8) .
C17 C18 C19 C20 -1.9(8) .
C17 C18 C19 C22 179.3(5) .
C18 C19 C20 C21 1.9(8) .
C18 C19 C22 N4 -2.4(10) .
C19 C20 C21 N3 -0.3(9) .
C20 C19 C22 N4 178.8(6) .
C21 N3 C17 C18 1.1(8) .
C22 N4 C23 C24 177.0(9) .
C22 N4 C23 C28 3.0(12) .
C22 C19 C20 C21 -179.3(5) .
C23 N4 C22 C19 -179.2(6) .
C23 C24 C25 C26 4(2) .
C24 C23 C28 C27 2.2(18) .
C24 C25 C26 C27 2(2) .
C24 C25 C26 C29 174.8(12) .
C25 C26 C27 C28 -5.4(19) .
C25 C26 C29 C30 11.6(17) .
C25 C26 C29 C34 -170.8(13) .
C26 C27 C28 C23 3(2) .
C26 C29 C30 C31 179.6(11) .
C26 C29 C34 C33 -178.6(11) .
C27 C26 C29 C30 -175.9(12) .
C27 C26 C29 C34 1.7(17) .
C28 C23 C24 C25 -5.7(19) .
C29 C26 C27 C28 -178.1(11) .
C29 C30 C31 C32 0(2) .
C30 C29 C34 C33 -1(2) .
C30 C31 C32 N5 179.6(11) .
C30 C31 C32 C33 -4(2) .
C31 C32 C33 C34 5(2) .
C32 N5 C35 C36 177.2(8) .
C32 C33 C34 C29 -2(2) .
C34 C29 C30 C31 2(2) .
C35 N5 C32 C31 -22.6(16) .
C35 N5 C32 C33 160.6(11) .
C35 C36 C37 C38 178.5(8) .
C35 C36 C40 C39 -179.0(7) .
C36 C37 C38 N6 0.0(14) .
C37 C36 C40 C39 -0.8(12) .
C38 N6 C39 C40 -0.8(11) .
C39 N6 C38 C37 0.3(11) .
C40 C36 C37 C38 0.3(13) .
C41 N7 C45 C44 3.3(9) .
C41 C42 C43 C44 0.1(9) .
C41 C42 C43 C46 -179.7(6) .
C42 C43 C44 C45 0.9(10) .
C42 C43 C46 N8 -4.8(10) .
C43 C44 C45 N7 -2.7(11) .
C44 C43 C46 N8 175.4(7) .
C45 N7 C41 C42 -2.2(8) .
C46 N8 C47 C48 -173.6(8) .
C46 N8 C47 C52 8.1(13) .
C46 C43 C44 C45 -179.2(6) .
C47 N8 C46 C43 -177.5(6) .
C47 C48 C49 C50 0(2) .
C48 C47 C52 C51 0.3(19) .
C48 C49 C50 C51 1(2) .
C48 C49 C50 C53 178.4(12) .
C49 C50 C51 C52 -1(2) .
C49 C50 C53 C54 -9(2) .
C49 C50 C53 C58 163.0(14) .
C50 C51 C52 C47 1(2) .
C50 C53 C54 C55 176.5(13) .
C50 C53 C58 C57 177.8(14) .
C51 C50 C53 C54 168.1(13) .
C51 C50 C53 C58 -20(2) .
C52 C47 C48 C49 -0.4(17) .
C53 C50 C51 C52 -178.3(13) .
C53 C54 C55 C56 2.7(14) .
C54 C53 C58 C57 -9(2) .
C54 C55 C56 N9 176.6(11) .
C54 C55 C56 C57 -6(2) .
C55 C56 C57 C58 2(2) .
C56 N9 C59 C60 179.2(8) .
C56 C57 C58 C53 6(3) .
C58 C53 C54 C55 4.6(14) .
C59 N9 C56 C55 -6.1(19) .
C59 N9 C56 C57 176.8(15) .
C59 C60 C61 C62 178.6(7) .
C59 C60 C64 C63 -178.8(9) .
C60 C61 C62 N10 0.0(11) .
C61 C60 C64 C63 0.9(13) .
C62 N10 C63 C64 -1.7(11) .
C63 N10 C62 C61 1.4(10) .
C64 C60 C61 C62 -1.2(12) .
C101 N11 C100 O9 0.4(13) .
C102 N11 C100 O9 -177.6(8) .
C201 N11 C200 O9 174.8(17) .
C202 N11 C200 O9 -5(3) .

loop_
_platon_squeeze_void_nr
_platon_squeeze_void_average_x
_platon_squeeze_void_average_y
_platon_squeeze_void_average_z
_platon_squeeze_void_volume
_platon_squeeze_void_count_electrons
1 -0.009 0.250 0.047 479 133
2 1.009 0.750 -0.047 480 133
3 0.009 0.750 0.453 479 133
4 -0.009 0.250 0.547 479 133
